data_4506587
loop_
_publ_author_name
'Yu, Renyuan Pony'
'Darmon, Jonathan M.'
'Hoyt, Jordan M.'
'Margulieux, Grant W.'
'Turner, Zo\"e R.'
'Chirik, Paul J.'

_publ_section_title
;
 High-Activity Iron Catalysts for the Hydrogenation of Hindered,
 Unfunctionalized Alkenes
;
_journal_issue 8
_journal_name_full 'ACS Catalysis'
_journal_page_first 1760
_journal_paper_doi 10.1021/cs300358m
_journal_volume 2
_journal_year 2012
_chemical_formula_moiety 'C54 H50 Fe2 N16, 2(C4 H10 O)'
_chemical_formula_sum 'C62 H70 Fe2 N16 O2'
_chemical_formula_weight 1183.04
_chemical_name_systematic
;
 ?
;
_space_group_IT_number 15
_symmetry_cell_setting monoclinic
_symmetry_space_group_name_Hall '-C 2yc'
_symmetry_space_group_name_H-M 'C 1 2/c 1'
_atom_sites_solution_hydrogens geom
_atom_sites_solution_primary direct
_atom_sites_solution_secondary difmap
_audit_creation_method SHELXL-97
_cell_angle_alpha 90.00
_cell_angle_beta 101.133(5)
_cell_angle_gamma 90.00
_cell_formula_units_Z 8
_cell_length_a 31.222(5)
_cell_length_b 17.025(5)
_cell_length_c 23.690(5)
_cell_measurement_reflns_used 3141
_cell_measurement_temperature 100(2)
_cell_measurement_theta_max 64.56
_cell_measurement_theta_min 4.31
_cell_volume 12356(5)
_computing_cell_refinement 'BRUKER APEX II software suite (Bruker AXS)'
_computing_data_collection 'BRUKER APEX II software suite (Bruker AXS)'
_computing_data_reduction 'BRUKER APEX II software suite (Bruker AXS)'
_computing_molecular_graphics 'ORTEP 3 (Farrugia, 1997)'
_computing_structure_refinement 'SHELXL-97 (Sheldrick, 2008)'
_computing_structure_solution 'SHELXS-97 (Sheldrick, 2008)'
_diffrn_ambient_temperature 100(2)
_diffrn_measured_fraction_theta_full 'ACTA 50'
_diffrn_measured_fraction_theta_max 0.976
_diffrn_measurement_device_type 'Bruker APEX-II CCD'
_diffrn_measurement_method 'phi and omega scans'
_diffrn_radiation_monochromator graphite
_diffrn_radiation_source 'fine-focus sealed tube'
_diffrn_radiation_type CuK\a
_diffrn_radiation_wavelength 1.54185
_diffrn_reflns_av_R_equivalents 0.0000
_diffrn_reflns_av_sigmaI/netI 0.0393
_diffrn_reflns_limit_h_max 36
_diffrn_reflns_limit_h_min 0
_diffrn_reflns_limit_k_max 0
_diffrn_reflns_limit_k_min -20
_diffrn_reflns_limit_l_max 27
_diffrn_reflns_limit_l_min -28
_diffrn_reflns_number 10615
_diffrn_reflns_theta_full 'ACTA 50'
_diffrn_reflns_theta_max 66.46
_diffrn_reflns_theta_min 2.88
_diffrn_standards_number 0
_exptl_absorpt_coefficient_mu 4.208
_exptl_absorpt_correction_T_max 0.752796
_exptl_absorpt_correction_T_min 0.572504
_exptl_absorpt_correction_type multi-scan
_exptl_absorpt_process_details 'sadabs 2008/2'
_exptl_crystal_colour green
_exptl_crystal_density_diffrn 1.272
_exptl_crystal_density_method 'not measured'
_exptl_crystal_description block
_exptl_crystal_F_000 4976
_exptl_crystal_size_max 0.153
_exptl_crystal_size_mid 0.101
_exptl_crystal_size_min 0.090
_refine_diff_density_max 2.534
_refine_diff_density_min -0.629
_refine_diff_density_rms 0.108
_refine_ls_extinction_method none
_refine_ls_goodness_of_fit_ref 1.054
_refine_ls_hydrogen_treatment constr
_refine_ls_matrix_type full
_refine_ls_number_parameters 763
_refine_ls_number_reflns 10615
_refine_ls_number_restraints 0
_refine_ls_restrained_S_all 1.054
_refine_ls_R_factor_all 0.0795
_refine_ls_R_factor_gt 0.0696
_refine_ls_shift/su_max 0.002
_refine_ls_shift/su_mean 0.000
_refine_ls_structure_factor_coef Fsqd
_refine_ls_weighting_details 'calc w=1/[\s^2^(Fo^2^)+(0.1549P)^2^+21.5074P] where P=(Fo^2^+2Fc^2^)/3'
_refine_ls_weighting_scheme calc
_refine_ls_wR_factor_gt 0.2117
_refine_ls_wR_factor_ref 0.2207
_reflns_number_gt 8911
_reflns_number_total 10615
_reflns_threshold_expression >2\s(I)
_cod_data_source_file cs300358m_si_001.cif
_cod_data_source_block ry7
_cod_depositor_comments
;
The following automatic conversions were performed:

'_symmetry_cell_setting' value 'Monoclinic' changed to 'monoclinic'
according to /home/saulius/struct/CIF-dictionaries/cif_core.dic
dictionary named 'cif_core.dic' version 2.4.2 from 2011-04-26.

Automatic conversion script
Id: cif_fix_values 1891 2012-01-12 08:04:46Z andrius 
;
_cod_original_sg_symbol_H-M C2/c
_cod_database_code 4506587

loop_
_symmetry_equiv_pos_as_xyz
'x, y, z'
'-x, y, -z+1/2'
'x+1/2, y+1/2, z'
'-x+1/2, y+1/2, -z+1/2'
'-x, -y, -z'
'x, -y, z-1/2'
'-x+1/2, -y+1/2, -z'
'x+1/2, -y+1/2, z-1/2'

loop_
_atom_site_label
_atom_site_type_symbol
_atom_site_fract_x
_atom_site_fract_y
_atom_site_fract_z
_atom_site_U_iso_or_equiv
_atom_site_adp_type
_atom_site_occupancy
_atom_site_symmetry_multiplicity
_atom_site_calc_flag
_atom_site_refinement_flags
_atom_site_disorder_assembly
_atom_site_disorder_group
C1 C 0.46802(14) 0.4084(3) 0.17253(18) 0.0429(10) Uani 1 1 d . . .
H1 H 0.4793 0.4595 0.1688 0.051 Uiso 1 1 calc R . .
C2 C 0.49018(14) 0.3413(3) 0.17617(18) 0.0419(10) Uani 1 1 d . . .
H2 H 0.5204 0.3355 0.1758 0.050 Uiso 1 1 calc R . .
C3 C 0.46515(13) 0.2003(3) 0.18023(16) 0.0349(9) Uani 1 1 d . . .
C4 C 0.50179(14) 0.1567(3) 0.17861(18) 0.0419(10) Uani 1 1 d . . .
H4 H 0.5294 0.1811 0.1802 0.050 Uiso 1 1 calc R . .
C5 C 0.49716(15) 0.0754(3) 0.17458(19) 0.0461(11) Uani 1 1 d . . .
H5 H 0.5221 0.0435 0.1746 0.055 Uiso 1 1 calc R . .
C6 C 0.45641(14) 0.0406(3) 0.17047(17) 0.0423(10) Uani 1 1 d . . .
H6 H 0.4529 -0.0147 0.1667 0.051 Uiso 1 1 calc R . .
C7 C 0.42127(13) 0.0893(2) 0.17203(16) 0.0340(8) Uani 1 1 d . . .
C8 C 0.35618(14) -0.0021(2) 0.15276(17) 0.0370(9) Uani 1 1 d . . .
H8 H 0.3692 -0.0520 0.1498 0.044 Uiso 1 1 calc R . .
C9 C 0.31358(14) 0.0132(2) 0.14599(18) 0.0392(9) Uani 1 1 d . . .
H9 H 0.2906 -0.0241 0.1370 0.047 Uiso 1 1 calc R . .
C10 C 0.34876(12) 0.1312(2) 0.16631(15) 0.0304(8) Uani 1 1 d . . .
C11 C 0.41908(13) 0.3102(2) 0.18004(16) 0.0339(9) Uani 1 1 d . . .
C12 C 0.38969(14) 0.4456(2) 0.16996(18) 0.0385(9) Uani 1 1 d . . .
C13 C 0.37879(15) 0.4761(3) 0.2202(2) 0.0429(10) Uani 1 1 d . . .
C14 C 0.34488(17) 0.5302(3) 0.2141(2) 0.0543(12) Uani 1 1 d . . .
H14 H 0.3370 0.5524 0.2475 0.065 Uiso 1 1 calc R . .
C15 C 0.32245(18) 0.5521(3) 0.1607(3) 0.0643(15) Uani 1 1 d . . .
H15 H 0.2994 0.5892 0.1573 0.077 Uiso 1 1 calc R . .
C16 C 0.33348(18) 0.5202(4) 0.1123(3) 0.0670(16) Uani 1 1 d . . .
H16 H 0.3176 0.5355 0.0756 0.080 Uiso 1 1 calc R . .
C17 C 0.36741(17) 0.4659(3) 0.1154(2) 0.0526(12) Uani 1 1 d . . .
C18 C 0.40278(16) 0.4500(3) 0.27837(19) 0.0471(11) Uani 1 1 d . . .
H18A H 0.3949 0.4841 0.3081 0.071 Uiso 1 1 calc R . .
H18B H 0.4343 0.4531 0.2797 0.071 Uiso 1 1 calc R . .
H18C H 0.3947 0.3957 0.2852 0.071 Uiso 1 1 calc R . .
C19 C 0.3785(2) 0.4288(4) 0.0628(2) 0.0736(17) Uani 1 1 d . . .
H19A H 0.4054 0.4522 0.0548 0.110 Uiso 1 1 calc R . .
H19B H 0.3546 0.4376 0.0300 0.110 Uiso 1 1 calc R . .
H19C H 0.3827 0.3722 0.0692 0.110 Uiso 1 1 calc R . .
C20 C 0.26703(12) 0.1321(2) 0.14785(17) 0.0329(8) Uani 1 1 d . . .
C21 C 0.24766(14) 0.1397(2) 0.19608(17) 0.0366(9) Uani 1 1 d . . .
C22 C 0.20677(14) 0.1743(3) 0.18840(19) 0.0408(10) Uani 1 1 d . . .
H22 H 0.1928 0.1803 0.2204 0.049 Uiso 1 1 calc R . .
C23 C 0.18602(14) 0.2002(3) 0.1350(2) 0.0427(10) Uani 1 1 d . . .
H23 H 0.1579 0.2233 0.1305 0.051 Uiso 1 1 calc R . .
C24 C 0.20579(14) 0.1928(3) 0.08781(19) 0.0422(10) Uani 1 1 d . . .
H24 H 0.1913 0.2116 0.0513 0.051 Uiso 1 1 calc R . .
C25 C 0.24650(13) 0.1582(2) 0.09327(17) 0.0355(9) Uani 1 1 d . . .
C26 C 0.27083(15) 0.1122(3) 0.25434(18) 0.0472(11) Uani 1 1 d . . .
H26A H 0.2549 0.1304 0.2837 0.071 Uiso 1 1 calc R . .
H26B H 0.3005 0.1335 0.2624 0.071 Uiso 1 1 calc R . .
H26C H 0.2721 0.0547 0.2548 0.071 Uiso 1 1 calc R . .
C27 C 0.26884(16) 0.1512(3) 0.04236(18) 0.0464(11) Uani 1 1 d . . .
H27A H 0.2480 0.1639 0.0070 0.070 Uiso 1 1 calc R . .
H27B H 0.2795 0.0974 0.0400 0.070 Uiso 1 1 calc R . .
H27C H 0.2935 0.1878 0.0470 0.070 Uiso 1 1 calc R . .
C1A C 0.44555(13) 0.0490(2) 0.44778(17) 0.0352(9) Uani 1 1 d . . .
H1A H 0.4518 -0.0048 0.4563 0.042 Uiso 1 1 calc R . .
C2A C 0.47386(13) 0.1087(2) 0.45947(16) 0.0351(9) Uani 1 1 d . . .
H2A H 0.5038 0.1055 0.4773 0.042 Uiso 1 1 calc R . .
C3A C 0.46165(13) 0.2552(2) 0.44431(17) 0.0330(9) Uani 1 1 d . . .
C4A C 0.50121(14) 0.2882(3) 0.46801(18) 0.0410(10) Uani 1 1 d . . .
H4A H 0.5261 0.2564 0.4813 0.049 Uiso 1 1 calc R . .
C5A C 0.50369(15) 0.3704(3) 0.47194(19) 0.0429(10) Uani 1 1 d . . .
H5A H 0.5307 0.3949 0.4877 0.051 Uiso 1 1 calc R . .
C6A C 0.46697(14) 0.4159(3) 0.45302(18) 0.0399(9) Uani 1 1 d . . .
H6A H 0.4683 0.4715 0.4559 0.048 Uiso 1 1 calc R . .
C7A C 0.42834(13) 0.3785(2) 0.42990(16) 0.0323(8) Uani 1 1 d . . .
C8A C 0.37118(14) 0.4868(2) 0.41342(17) 0.0370(9) Uani 1 1 d . . .
H8A H 0.3876 0.5330 0.4250 0.044 Uiso 1 1 calc R . .
C9A C 0.32805(14) 0.4822(3) 0.39478(17) 0.0385(9) Uani 1 1 d . . .
H9A H 0.3081 0.5250 0.3907 0.046 Uiso 1 1 calc R . .
C10A C 0.35397(12) 0.3563(2) 0.39326(15) 0.0317(8) Uani 1 1 d . . .
C11A C 0.40708(12) 0.1601(2) 0.41572(15) 0.0308(8) Uani 1 1 d . . .
C12A C 0.36617(13) 0.0338(2) 0.40657(17) 0.0333(8) Uani 1 1 d . . .
C13A C 0.35606(13) -0.0020(2) 0.35299(18) 0.0366(9) Uani 1 1 d . . .
C14A C 0.31815(15) -0.0475(3) 0.3408(2) 0.0466(11) Uani 1 1 d . . .
H14A H 0.3107 -0.0734 0.3047 0.056 Uiso 1 1 calc R . .
C15A C 0.29165(15) -0.0551(3) 0.3803(2) 0.0524(12) Uani 1 1 d . . .
H15A H 0.2660 -0.0862 0.3715 0.063 Uiso 1 1 calc R . .
C16A C 0.30206(16) -0.0181(3) 0.4323(2) 0.0538(13) Uani 1 1 d . . .
H16A H 0.2831 -0.0234 0.4590 0.065 Uiso 1 1 calc R . .
C17A C 0.33973(14) 0.0270(3) 0.44731(18) 0.0420(10) Uani 1 1 d . . .
C18A C 0.38387(15) 0.0083(3) 0.30905(18) 0.0437(10) Uani 1 1 d . . .
H18D H 0.3889 0.0644 0.3037 0.066 Uiso 1 1 calc R . .
H18E H 0.3691 -0.0146 0.2725 0.066 Uiso 1 1 calc R . .
H18F H 0.4119 -0.0181 0.3220 0.066 Uiso 1 1 calc R . .
C19A C 0.35091(18) 0.0696(3) 0.5037(2) 0.0554(13) Uani 1 1 d . . .
H19D H 0.3803 0.0547 0.5234 0.083 Uiso 1 1 calc R . .
H19E H 0.3298 0.0556 0.5278 0.083 Uiso 1 1 calc R . .
H19F H 0.3499 0.1264 0.4968 0.083 Uiso 1 1 calc R . .
C20A C 0.27431(13) 0.3710(2) 0.36944(17) 0.0346(9) Uani 1 1 d . . .
C21A C 0.25545(14) 0.3547(2) 0.31219(17) 0.0375(9) Uani 1 1 d . . .
C22A C 0.21427(14) 0.3200(3) 0.3015(2) 0.0427(10) Uani 1 1 d . . .
H22A H 0.2004 0.3088 0.2630 0.051 Uiso 1 1 calc R . .
C23A C 0.19314(14) 0.3015(3) 0.3461(2) 0.0452(10) Uani 1 1 d . . .
H23A H 0.1651 0.2776 0.3379 0.054 Uiso 1 1 calc R . .
C24A C 0.21266(15) 0.3176(3) 0.4026(2) 0.0442(10) Uani 1 1 d . . .
H24A H 0.1981 0.3045 0.4330 0.053 Uiso 1 1 calc R . .
C25A C 0.25352(14) 0.3529(2) 0.41475(18) 0.0385(9) Uani 1 1 d . . .
C26A C 0.27892(15) 0.3729(3) 0.26345(18) 0.0445(10) Uani 1 1 d . . .
H26D H 0.2663 0.3415 0.2296 0.067 Uiso 1 1 calc R . .
H26E H 0.3100 0.3601 0.2753 0.067 Uiso 1 1 calc R . .
H26F H 0.2757 0.4289 0.2539 0.067 Uiso 1 1 calc R . .
C27A C 0.27531(17) 0.3694(3) 0.47631(19) 0.0516(12) Uani 1 1 d . . .
H27D H 0.3047 0.3467 0.4838 0.077 Uiso 1 1 calc R . .
H27E H 0.2581 0.3459 0.5024 0.077 Uiso 1 1 calc R . .
H27F H 0.2773 0.4263 0.4826 0.077 Uiso 1 1 calc R . .
N1 N 0.42459(11) 0.3894(2) 0.17529(14) 0.0363(8) Uani 1 1 d . . .
N2 N 0.46114(11) 0.2818(2) 0.18064(14) 0.0363(8) Uani 1 1 d . . .
N3 N 0.42496(10) 0.1683(2) 0.17869(13) 0.0326(7) Uani 1 1 d . . .
N4 N 0.37782(11) 0.06905(19) 0.16498(13) 0.0326(7) Uani 1 1 d . . .
N5 N 0.30861(11) 0.0937(2) 0.15444(14) 0.0343(7) Uani 1 1 d . . .
N6 N 0.37076(10) 0.23924(19) 0.26123(14) 0.0310(7) Uani 1 1 d . . .
N7 N 0.36969(11) 0.24071(18) 0.30903(14) 0.0301(7) Uani 1 1 d . . .
N8 N 0.32930(11) 0.2889(2) 0.14828(14) 0.0331(7) Uani 1 1 d . . .
N9 N 0.30093(12) 0.3229(2) 0.12431(16) 0.0424(8) Uani 1 1 d . . .
N1A N 0.40544(10) 0.07963(19) 0.42087(13) 0.0306(7) Uani 1 1 d . . .
N2A N 0.45041(10) 0.17666(19) 0.44011(13) 0.0323(7) Uani 1 1 d . . .
N3A N 0.42497(10) 0.29870(19) 0.42348(13) 0.0310(7) Uani 1 1 d . . .
N4A N 0.38740(11) 0.4106(2) 0.41256(13) 0.0326(7) Uani 1 1 d . . .
N5A N 0.31737(11) 0.4041(2) 0.38245(14) 0.0348(7) Uani 1 1 d . . .
N8A N 0.31947(11) 0.20585(19) 0.39300(13) 0.0322(7) Uani 1 1 d . . .
N9A N 0.28760(12) 0.1783(2) 0.39656(16) 0.0406(8) Uani 1 1 d . . .
Fe1 Fe 0.375532(19) 0.23163(4) 0.18359(2) 0.02860(19) Uani 1 1 d . . .
Fe1A Fe 0.371906(19) 0.24998(3) 0.38913(2) 0.02797(19) Uani 1 1 d . . .
C1S C 0.10428(15) 0.3587(3) -0.03168(19) 0.0504(12) Uani 1 1 d . . .
H1S1 H 0.0777 0.3396 -0.0570 0.076 Uiso 1 1 calc R . .
H1S2 H 0.1300 0.3394 -0.0456 0.076 Uiso 1 1 calc R . .
H1S3 H 0.1044 0.4162 -0.0316 0.076 Uiso 1 1 calc R . .
C2S C 0.10549(13) 0.3289(3) 0.02890(18) 0.0390(9) Uani 1 1 d . . .
H2S1 H 0.1077 0.2709 0.0298 0.047 Uiso 1 1 calc R . .
H2S2 H 0.1311 0.3508 0.0554 0.047 Uiso 1 1 calc R . .
C3S C 0.06250(15) 0.3246(3) 0.10072(18) 0.0479(11) Uani 1 1 d . . .
H3S1 H 0.0867 0.3449 0.1304 0.058 Uiso 1 1 calc R . .
H3S2 H 0.0638 0.2665 0.1012 0.058 Uiso 1 1 calc R . .
C4S C 0.01937(18) 0.3522(4) 0.1130(2) 0.0726(18) Uani 1 1 d . . .
H4S1 H 0.0196 0.4095 0.1165 0.109 Uiso 1 1 calc R . .
H4S2 H 0.0146 0.3287 0.1491 0.109 Uiso 1 1 calc R . .
H4S3 H -0.0042 0.3362 0.0815 0.109 Uiso 1 1 calc R . .
O1S O 0.06643(9) 0.35298(17) 0.04620(11) 0.0381(6) Uani 1 1 d . . .
C1T C 0.0681(7) 0.3200(9) 0.2802(6) 0.0500(16) Uani 0.441(5) 1 d P A 1
H1T1 H 0.0658 0.3627 0.2520 0.075 Uiso 0.441(5) 1 calc PR A 1
H1T2 H 0.0892 0.3346 0.3149 0.075 Uiso 0.441(5) 1 calc PR A 1
H1T3 H 0.0396 0.3108 0.2903 0.075 Uiso 0.441(5) 1 calc PR A 1
C2T C 0.0839(4) 0.2434(6) 0.2538(5) 0.0500(16) Uani 0.441(5) 1 d P A 1
H2T1 H 0.1110 0.2546 0.2396 0.060 Uiso 0.441(5) 1 calc PR A 1
H2T2 H 0.0904 0.2027 0.2841 0.060 Uiso 0.441(5) 1 calc PR A 1
C3T C 0.0614(4) 0.1390(6) 0.1889(4) 0.0500(16) Uani 0.441(5) 1 d P A 1
H3T1 H 0.0666 0.1018 0.2216 0.060 Uiso 0.441(5) 1 calc PR A 1
H3T2 H 0.0879 0.1410 0.1717 0.060 Uiso 0.441(5) 1 calc PR A 1
C4T C 0.0215(4) 0.1130(6) 0.1437(4) 0.0500(16) Uani 0.441(5) 1 d P A 1
H4T1 H -0.0051 0.1201 0.1592 0.075 Uiso 0.441(5) 1 calc PR A 1
H4T2 H 0.0246 0.0575 0.1342 0.075 Uiso 0.441(5) 1 calc PR A 1
H4T3 H 0.0197 0.1449 0.1088 0.075 Uiso 0.441(5) 1 calc PR A 1
O2T O 0.0516(2) 0.2149(4) 0.2079(3) 0.0386(16) Uani 0.441(5) 1 d P A 1
C5S C 0.0716(6) 0.3186(11) 0.2686(5) 0.0664(16) Uani 0.559(5) 1 d P A 2
H5S1 H 0.0463 0.3540 0.2629 0.100 Uiso 0.559(5) 1 calc PR A 2
H5S2 H 0.0706 0.2864 0.2341 0.100 Uiso 0.559(5) 1 calc PR A 2
H5S3 H 0.0985 0.3496 0.2758 0.100 Uiso 0.559(5) 1 calc PR A 2
C6S C 0.0704(4) 0.2642(7) 0.3213(4) 0.0664(16) Uani 0.559(5) 1 d P A 2
H6S1 H 0.0400 0.2476 0.3213 0.080 Uiso 0.559(5) 1 calc PR A 2
H6S2 H 0.0882 0.2166 0.3189 0.080 Uiso 0.559(5) 1 calc PR A 2
C7S C 0.0826(4) 0.2570(7) 0.4231(4) 0.0664(16) Uani 0.559(5) 1 d P A 2
H7S1 H 0.0897 0.2909 0.4576 0.080 Uiso 0.559(5) 1 calc PR A 2
H7S2 H 0.0517 0.2407 0.4191 0.080 Uiso 0.559(5) 1 calc PR A 2
C8S C 0.1071(4) 0.1942(7) 0.4318(4) 0.0664(16) Uani 0.559(5) 1 d P A 2
H8S1 H 0.0889 0.1474 0.4223 0.100 Uiso 0.559(5) 1 calc PR A 2
H8S2 H 0.1217 0.1920 0.4723 0.100 Uiso 0.559(5) 1 calc PR A 2
H8S3 H 0.1290 0.1962 0.4073 0.100 Uiso 0.559(5) 1 calc PR A 2
O2S O 0.0869(2) 0.3048(5) 0.3714(3) 0.074(2) Uani 0.559(5) 1 d P A 2

loop_
_atom_site_aniso_label
_atom_site_aniso_U_11
_atom_site_aniso_U_22
_atom_site_aniso_U_33
_atom_site_aniso_U_23
_atom_site_aniso_U_13
_atom_site_aniso_U_12
C1 0.039(2) 0.052(3) 0.039(2) -0.0031(19) 0.0104(19) -0.010(2)
C2 0.032(2) 0.056(3) 0.039(2) -0.0075(19) 0.0089(18) -0.0085(19)
C3 0.029(2) 0.049(2) 0.0250(18) -0.0026(16) 0.0024(16) 0.0017(17)
C4 0.028(2) 0.058(3) 0.038(2) -0.0050(19) 0.0029(18) 0.0031(18)
C5 0.037(2) 0.063(3) 0.037(2) -0.003(2) 0.0018(19) 0.014(2)
C6 0.042(2) 0.050(3) 0.032(2) -0.0023(18) -0.0006(18) 0.0117(19)
C7 0.034(2) 0.040(2) 0.0260(18) -0.0018(15) 0.0013(16) 0.0043(17)
C8 0.042(2) 0.034(2) 0.031(2) 0.0005(15) -0.0021(18) 0.0034(17)
C9 0.045(2) 0.035(2) 0.035(2) 0.0014(17) 0.0009(19) -0.0012(18)
C10 0.0275(19) 0.040(2) 0.0221(17) 0.0013(15) 0.0004(15) 0.0020(15)
C11 0.032(2) 0.045(2) 0.0236(18) -0.0042(16) 0.0041(16) 0.0010(17)
C12 0.037(2) 0.040(2) 0.038(2) 0.0075(17) 0.0065(18) -0.0029(17)
C13 0.045(2) 0.038(2) 0.047(2) 0.0036(19) 0.011(2) -0.0036(19)
C14 0.055(3) 0.045(3) 0.066(3) 0.006(2) 0.019(3) 0.005(2)
C15 0.054(3) 0.050(3) 0.089(4) 0.024(3) 0.015(3) 0.012(2)
C16 0.056(3) 0.072(4) 0.067(4) 0.034(3) -0.004(3) 0.004(3)
C17 0.053(3) 0.056(3) 0.047(3) 0.015(2) 0.005(2) -0.002(2)
C18 0.057(3) 0.047(3) 0.039(2) -0.0040(19) 0.012(2) 0.004(2)
C19 0.083(4) 0.101(5) 0.035(3) 0.012(3) 0.006(3) 0.004(4)
C20 0.0271(19) 0.036(2) 0.034(2) -0.0017(16) 0.0020(16) -0.0027(15)
C21 0.037(2) 0.039(2) 0.033(2) -0.0022(16) 0.0048(18) -0.0068(17)
C22 0.039(2) 0.039(2) 0.046(2) -0.0071(19) 0.0120(19) -0.0055(18)
C23 0.037(2) 0.039(2) 0.052(3) 0.0039(19) 0.010(2) 0.0051(18)
C24 0.040(2) 0.043(2) 0.039(2) 0.0065(18) -0.0019(19) 0.0022(18)
C25 0.035(2) 0.036(2) 0.033(2) 0.0017(16) 0.0016(17) -0.0009(16)
C26 0.045(3) 0.063(3) 0.033(2) 0.003(2) 0.0051(19) -0.006(2)
C27 0.047(3) 0.058(3) 0.032(2) 0.0023(19) 0.0025(19) 0.006(2)
C1A 0.032(2) 0.040(2) 0.0304(19) 0.0025(16) -0.0016(16) 0.0050(17)
C2A 0.031(2) 0.040(2) 0.0306(19) 0.0037(16) -0.0019(16) 0.0049(17)
C3A 0.032(2) 0.037(2) 0.027(2) -0.0036(15) -0.0016(17) 0.0019(16)
C4A 0.036(2) 0.044(2) 0.039(2) -0.0054(18) -0.0036(18) 0.0023(18)
C5A 0.038(2) 0.043(2) 0.043(2) -0.0076(19) -0.0040(19) -0.0040(18)
C6A 0.038(2) 0.039(2) 0.040(2) -0.0120(18) 0.0016(18) -0.0035(18)
C7A 0.034(2) 0.036(2) 0.0265(18) -0.0030(15) 0.0040(16) 0.0023(16)
C8A 0.045(2) 0.033(2) 0.032(2) -0.0042(16) 0.0050(18) 0.0040(17)
C9A 0.042(2) 0.037(2) 0.036(2) -0.0028(17) 0.0054(18) 0.0052(18)
C10A 0.031(2) 0.041(2) 0.0225(17) -0.0002(15) 0.0019(15) 0.0011(16)
C11A 0.0305(19) 0.040(2) 0.0212(17) -0.0013(15) 0.0020(15) -0.0010(16)
C12A 0.0288(19) 0.037(2) 0.033(2) 0.0089(16) 0.0024(16) 0.0008(16)
C13A 0.033(2) 0.037(2) 0.037(2) 0.0067(16) -0.0003(18) -0.0021(16)
C14A 0.040(2) 0.047(3) 0.047(3) 0.007(2) -0.008(2) -0.0074(19)
C15A 0.036(2) 0.053(3) 0.065(3) 0.022(2) 0.000(2) -0.006(2)
C16A 0.042(3) 0.060(3) 0.064(3) 0.031(3) 0.020(2) 0.008(2)
C17A 0.042(2) 0.048(2) 0.037(2) 0.0157(19) 0.0094(19) 0.0101(19)
C18A 0.044(2) 0.056(3) 0.029(2) -0.0047(18) 0.0010(19) -0.010(2)
C19A 0.069(3) 0.065(3) 0.038(2) 0.011(2) 0.022(2) 0.015(3)
C20A 0.031(2) 0.036(2) 0.037(2) 0.0012(16) 0.0044(17) 0.0054(16)
C21A 0.038(2) 0.040(2) 0.034(2) -0.0007(17) 0.0054(18) 0.0089(17)
C22A 0.038(2) 0.041(2) 0.046(2) -0.0062(19) 0.000(2) 0.0047(18)
C23A 0.034(2) 0.041(2) 0.059(3) -0.004(2) 0.005(2) 0.0023(18)
C24A 0.042(2) 0.042(2) 0.051(3) 0.006(2) 0.013(2) 0.0068(19)
C25A 0.039(2) 0.039(2) 0.037(2) 0.0021(17) 0.0049(18) 0.0083(17)
C26A 0.044(2) 0.057(3) 0.030(2) -0.0019(19) 0.0022(19) 0.006(2)
C27A 0.054(3) 0.067(3) 0.034(2) 0.001(2) 0.009(2) 0.004(2)
N1 0.0348(18) 0.0427(19) 0.0321(17) 0.0002(14) 0.0086(14) -0.0044(15)
N2 0.0301(17) 0.048(2) 0.0311(17) -0.0038(15) 0.0066(14) -0.0028(15)
N3 0.0311(17) 0.0422(19) 0.0229(15) -0.0008(13) 0.0012(13) 0.0018(14)
N4 0.0337(17) 0.0353(17) 0.0269(15) 0.0013(13) 0.0013(13) 0.0041(14)
N5 0.0321(17) 0.0357(18) 0.0325(16) 0.0011(13) 0.0000(14) 0.0003(14)
N6 0.0273(17) 0.0348(17) 0.0293(18) -0.0008(13) 0.0017(14) 0.0019(13)
N7 0.0303(17) 0.0331(17) 0.0258(17) -0.0006(12) 0.0027(14) 0.0004(13)
N8 0.0322(18) 0.0370(18) 0.0306(16) -0.0005(14) 0.0076(14) 0.0002(14)
N9 0.0349(19) 0.047(2) 0.043(2) 0.0013(17) 0.0020(17) 0.0056(17)
N1A 0.0303(16) 0.0333(17) 0.0262(15) 0.0031(13) 0.0009(13) 0.0006(13)
N2A 0.0319(17) 0.0363(17) 0.0257(15) -0.0027(13) -0.0016(13) 0.0021(14)
N3A 0.0322(17) 0.0363(17) 0.0236(15) -0.0024(13) 0.0029(13) 0.0011(13)
N4A 0.0327(17) 0.0362(18) 0.0274(16) -0.0026(13) 0.0022(14) 0.0007(13)
N5A 0.0351(18) 0.0365(18) 0.0309(16) -0.0033(13) 0.0018(14) 0.0057(14)
N8A 0.0328(18) 0.0353(17) 0.0277(16) 0.0015(13) 0.0034(14) 0.0049(14)
N9A 0.0343(19) 0.0409(19) 0.046(2) 0.0062(16) 0.0064(16) 0.0009(16)
Fe1 0.0266(3) 0.0360(3) 0.0227(3) -0.0007(2) 0.0034(2) 0.0018(2)
Fe1A 0.0280(3) 0.0330(3) 0.0213(3) 0.0000(2) 0.0007(2) 0.0014(2)
C1S 0.038(2) 0.075(3) 0.038(2) -0.004(2) 0.007(2) -0.003(2)
C2S 0.033(2) 0.046(2) 0.037(2) -0.0038(18) 0.0021(17) 0.0026(18)
C3S 0.045(3) 0.066(3) 0.032(2) 0.006(2) 0.006(2) 0.003(2)
C4S 0.055(3) 0.122(6) 0.045(3) 0.015(3) 0.020(3) 0.025(3)
O1S 0.0359(15) 0.0486(17) 0.0284(13) 0.0006(12) 0.0026(12) 0.0055(12)
C1T 0.071(4) 0.037(3) 0.036(3) -0.006(2) -0.004(3) -0.001(3)
C2T 0.071(4) 0.037(3) 0.036(3) -0.006(2) -0.004(3) -0.001(3)
C3T 0.071(4) 0.037(3) 0.036(3) -0.006(2) -0.004(3) -0.001(3)
C4T 0.071(4) 0.037(3) 0.036(3) -0.006(2) -0.004(3) -0.001(3)
O2T 0.041(4) 0.035(3) 0.037(3) -0.002(3) -0.002(3) 0.001(3)
C5S 0.068(3) 0.094(4) 0.036(3) 0.003(3) 0.008(2) 0.002(3)
C6S 0.068(3) 0.094(4) 0.036(3) 0.003(3) 0.008(2) 0.002(3)
C7S 0.068(3) 0.094(4) 0.036(3) 0.003(3) 0.008(2) 0.002(3)
C8S 0.068(3) 0.094(4) 0.036(3) 0.003(3) 0.008(2) 0.002(3)
O2S 0.066(4) 0.085(5) 0.070(5) -0.003(4) 0.005(4) -0.012(4)

loop_
_atom_type_symbol
_atom_type_description
_atom_type_scat_dispersion_real
_atom_type_scat_dispersion_imag
_atom_type_scat_source
C C 0.0181 0.0091 'International Tables Vol C Tables 4.2.6.8 and 6.1.1.4'
Fe Fe -1.1336 3.1974 'International Tables Vol C Tables 4.2.6.8 and 6.1.1.4'
N N 0.0311 0.0180 'International Tables Vol C Tables 4.2.6.8 and 6.1.1.4'
O O 0.0492 0.0322 'International Tables Vol C Tables 4.2.6.8 and 6.1.1.4'
H H 0.0000 0.0000 'International Tables Vol C Tables 4.2.6.8 and 6.1.1.4'

loop_
_geom_angle_atom_site_label_1
_geom_angle_atom_site_label_2
_geom_angle_atom_site_label_3
_geom_angle
C2 C1 N1 107.0(4)
C1 C2 N2 107.2(4)
N3 C3 C4 123.6(4)
N3 C3 N2 108.4(3)
C4 C3 N2 128.0(4)
C3 C4 C5 117.6(4)
C6 C5 C4 120.7(4)
C7 C6 C5 117.6(4)
N3 C7 N4 108.7(3)
N3 C7 C6 123.3(4)
N4 C7 C6 127.9(4)
C9 C8 N4 106.7(4)
C8 C9 N5 108.1(4)
N5 C10 N4 102.3(3)
N5 C10 Fe1 142.7(3)
N4 C10 Fe1 115.0(3)
N1 C11 N2 102.1(3)
N1 C11 Fe1 142.4(3)
N2 C11 Fe1 115.5(3)
C17 C12 C13 122.6(4)
C17 C12 N1 118.9(4)
C13 C12 N1 118.5(4)
C14 C13 C12 117.6(4)
C14 C13 C18 121.8(4)
C12 C13 C18 120.6(4)
C15 C14 C13 121.2(5)
C16 C15 C14 119.8(5)
C15 C16 C17 121.9(5)
C12 C17 C16 116.9(5)
C12 C17 C19 121.0(5)
C16 C17 C19 122.1(5)
C21 C20 C25 122.2(4)
C21 C20 N5 118.5(4)
C25 C20 N5 119.2(4)
C22 C21 C20 117.7(4)
C22 C21 C26 121.4(4)
C20 C21 C26 120.9(4)
C23 C22 C21 120.9(4)
C22 C23 C24 120.6(4)
C23 C24 C25 120.6(4)
C24 C25 C20 118.0(4)
C24 C25 C27 121.1(4)
C20 C25 C27 120.9(4)
C2A C1A N1A 108.0(4)
C1A C2A N2A 106.1(3)
N3A C3A C4A 123.2(4)
N3A C3A N2A 108.3(3)
C4A C3A N2A 128.4(4)
C3A C4A C5A 118.0(4)
C6A C5A C4A 120.3(4)
C7A C6A C5A 118.4(4)
N3A C7A N4A 108.3(3)
N3A C7A C6A 123.0(4)
N4A C7A C6A 128.6(4)
C9A C8A N4A 106.7(4)
C8A C9A N5A 108.1(4)
N5A C10A N4A 102.0(3)
N5A C10A Fe1A 142.1(3)
N4A C10A Fe1A 115.8(3)
N1A C11A N2A 102.4(3)
N1A C11A Fe1A 142.6(3)
N2A C11A Fe1A 115.0(3)
C13A C12A C17A 122.6(4)
C13A C12A N1A 119.1(3)
C17A C12A N1A 118.3(4)
C12A C13A C14A 117.8(4)
C12A C13A C18A 121.8(4)
C14A C13A C18A 120.3(4)
C15A C14A C13A 120.6(5)
C16A C15A C14A 120.2(4)
C15A C16A C17A 121.8(4)
C12A C17A C16A 117.0(4)
C12A C17A C19A 120.8(4)
C16A C17A C19A 122.2(4)
C25A C20A C21A 122.1(4)
C25A C20A N5A 118.6(4)
C21A C20A N5A 119.2(4)
C22A C21A C20A 117.5(4)
C22A C21A C26A 121.0(4)
C20A C21A C26A 121.6(4)
C23A C22A C21A 121.2(4)
C22A C23A C24A 120.4(4)
C23A C24A C25A 120.0(4)
C24A C25A C20A 118.9(4)
C24A C25A C27A 120.3(4)
C20A C25A C27A 120.8(4)
C11 N1 C1 111.6(4)
C11 N1 C12 124.0(3)
C1 N1 C12 124.3(4)
C2 N2 C3 132.1(4)
C2 N2 C11 112.1(4)
C3 N2 C11 115.5(3)
C7 N3 C3 117.2(3)
C7 N3 Fe1 121.1(3)
C3 N3 Fe1 121.7(3)
C7 N4 C8 132.1(3)
C7 N4 C10 115.9(3)
C8 N4 C10 111.9(3)
C10 N5 C9 111.0(3)
C10 N5 C20 125.2(3)
C9 N5 C20 123.7(3)
N7 N6 Fe1 176.1(3)
N6 N7 Fe1A 174.9(3)
N9 N8 Fe1 177.0(3)
C11A N1A C1A 111.6(3)
C11A N1A C12A 124.3(3)
C1A N1A C12A 123.7(3)
C3A N2A C11A 116.0(3)
C3A N2A C2A 131.9(3)
C11A N2A C2A 111.9(3)
C7A N3A C3A 117.1(3)
C7A N3A Fe1A 121.7(3)
C3A N3A Fe1A 121.2(3)
C7A N4A C8A 133.1(3)
C7A N4A C10A 115.1(3)
C8A N4A C10A 111.6(3)
C10A N5A C9A 111.6(3)
C10A N5A C20A 120.9(3)
C9A N5A C20A 126.8(3)
N9A N8A Fe1A 178.5(3)
N8 Fe1 N6 102.04(14)
N8 Fe1 N3 149.47(14)
N6 Fe1 N3 108.49(14)
N8 Fe1 C10 96.12(15)
N6 Fe1 C10 99.04(15)
N3 Fe1 C10 78.84(15)
N8 Fe1 C11 96.46(16)
N6 Fe1 C11 100.69(15)
N3 Fe1 C11 78.64(16)
C10 Fe1 C11 153.78(16)
N8A Fe1A N3A 151.84(14)
N8A Fe1A N7 99.04(14)
N3A Fe1A N7 109.12(14)
N8A Fe1A C10A 96.52(16)
N3A Fe1A C10A 78.62(15)
N7 Fe1A C10A 100.19(14)
N8A Fe1A C11A 96.75(16)
N3A Fe1A C11A 79.06(15)
N7 Fe1A C11A 99.82(14)
C10A Fe1A C11A 153.87(16)
O1S C2S C1S 108.1(3)
O1S C3S C4S 108.1(4)
C3S O1S C2S 113.5(3)
O2T C2T C1T 111.1(11)
O2T C3T C4T 106.6(9)
C3T O2T C2T 112.9(8)
O2S C6S C5S 109.1(11)
C8S C7S O2S 115.5(9)
C6S O2S C7S 110.6(8)

loop_
_geom_bond_atom_site_label_1
_geom_bond_atom_site_label_2
_geom_bond_distance
C1 C2 1.330(7)
C1 N1 1.408(5)
C2 N2 1.377(6)
C3 N3 1.362(5)
C3 C4 1.370(6)
C3 N2 1.394(6)
C4 C5 1.393(7)
C5 C6 1.390(7)
C6 C7 1.381(6)
C7 N3 1.357(5)
C7 N4 1.378(5)
C8 C9 1.334(6)
C8 N4 1.390(5)
C9 N5 1.399(5)
C10 N5 1.386(5)
C10 N4 1.398(5)
C10 Fe1 1.913(4)
C11 N1 1.366(6)
C11 N2 1.397(5)
C11 Fe1 1.921(4)
C12 C17 1.388(6)
C12 C13 1.400(6)
C12 N1 1.437(6)
C13 C14 1.389(7)
C13 C18 1.503(6)
C14 C15 1.375(8)
C15 C16 1.371(9)
C16 C17 1.398(8)
C17 C19 1.496(8)
C20 C21 1.398(6)
C20 C25 1.400(6)
C20 N5 1.435(5)
C21 C22 1.386(6)
C21 C26 1.504(6)
C22 C23 1.379(6)
C23 C24 1.382(6)
C24 C25 1.384(6)
C25 C27 1.510(6)
C1A C2A 1.341(6)
C1A N1A 1.392(5)
C2A N2A 1.398(5)
C3A N3A 1.373(5)
C3A C4A 1.374(6)
C3A N2A 1.380(5)
C4A C5A 1.403(6)
C5A C6A 1.385(6)
C6A C7A 1.380(6)
C7A N3A 1.369(5)
C7A N4A 1.378(5)
C8A C9A 1.336(6)
C8A N4A 1.394(5)
C9A N5A 1.388(5)
C10A N5A 1.386(5)
C10A N4A 1.403(5)
C10A Fe1A 1.903(4)
C11A N1A 1.377(5)
C11A N2A 1.394(5)
C11A Fe1A 1.918(4)
C12A C13A 1.388(6)
C12A C17A 1.390(6)
C12A N1A 1.438(5)
C13A C14A 1.397(6)
C13A C18A 1.489(6)
C14A C15A 1.370(7)
C15A C16A 1.366(8)
C16A C17A 1.393(7)
C17A C19A 1.501(7)
C20A C25A 1.392(6)
C20A C21A 1.398(6)
C20A N5A 1.435(5)
C21A C22A 1.393(6)
C21A C26A 1.515(6)
C22A C23A 1.385(7)
C23A C24A 1.388(7)
C24A C25A 1.389(6)
C25A C27A 1.512(6)
N3 Fe1 1.904(3)
N6 N7 1.140(5)
N6 Fe1 1.878(3)
N7 Fe1A 1.892(3)
N8 N9 1.116(5)
N8 Fe1 1.808(3)
N3A Fe1A 1.891(3)
N8A N9A 1.118(5)
N8A Fe1A 1.820(4)
C1S C2S 1.516(6)
C2S O1S 1.420(5)
C3S O1S 1.406(5)
C3S C4S 1.506(7)
C1T C2T 1.565(18)
C2T O2T 1.418(13)
C3T O2T 1.421(12)
C3T C4T 1.544(15)
C5S C6S 1.561(17)
C6S O2S 1.384(13)
C7S C8S 1.307(15)
C7S O2S 1.498(13)

loop_
_geom_torsion_atom_site_label_1
_geom_torsion_atom_site_label_2
_geom_torsion_atom_site_label_3
_geom_torsion_atom_site_label_4
_geom_torsion
N1 C1 C2 N2 0.5(5)
N3 C3 C4 C5 0.7(6)
N2 C3 C4 C5 -175.7(4)
C3 C4 C5 C6 2.1(6)
C4 C5 C6 C7 -1.6(6)
C5 C6 C7 N3 -1.6(6)
C5 C6 C7 N4 175.4(4)
N4 C8 C9 N5 -0.5(5)
C17 C12 C13 C14 -1.5(7)
N1 C12 C13 C14 -179.8(4)
C17 C12 C13 C18 177.6(4)
N1 C12 C13 C18 -0.7(6)
C12 C13 C14 C15 0.8(7)
C18 C13 C14 C15 -178.3(5)
C13 C14 C15 C16 0.1(8)
C14 C15 C16 C17 -0.5(9)
C13 C12 C17 C16 1.2(7)
N1 C12 C17 C16 179.5(4)
C13 C12 C17 C19 -176.7(5)
N1 C12 C17 C19 1.6(7)
C15 C16 C17 C12 -0.2(8)
C15 C16 C17 C19 177.7(6)
C25 C20 C21 C22 0.0(6)
N5 C20 C21 C22 -177.6(4)
C25 C20 C21 C26 -179.1(4)
N5 C20 C21 C26 3.3(6)
C20 C21 C22 C23 0.1(6)
C26 C21 C22 C23 179.2(4)
C21 C22 C23 C24 -0.6(7)
C22 C23 C24 C25 1.0(7)
C23 C24 C25 C20 -0.8(6)
C23 C24 C25 C27 -178.8(4)
C21 C20 C25 C24 0.4(6)
N5 C20 C25 C24 178.0(4)
C21 C20 C25 C27 178.3(4)
N5 C20 C25 C27 -4.1(6)
N1A C1A C2A N2A 0.8(4)
N3A C3A C4A C5A 1.3(6)
N2A C3A C4A C5A -174.3(4)
C3A C4A C5A C6A 0.8(7)
C4A C5A C6A C7A -0.6(7)
C5A C6A C7A N3A -1.8(6)
C5A C6A C7A N4A 174.5(4)
N4A C8A C9A N5A 0.1(5)
C17A C12A C13A C14A -1.3(6)
N1A C12A C13A C14A 178.7(4)
C17A C12A C13A C18A 177.7(4)
N1A C12A C13A C18A -2.3(6)
C12A C13A C14A C15A 1.1(6)
C18A C13A C14A C15A -177.9(4)
C13A C14A C15A C16A 0.0(7)
C14A C15A C16A C17A -1.0(7)
C13A C12A C17A C16A 0.4(6)
N1A C12A C17A C16A -179.6(4)
C13A C12A C17A C19A -177.3(4)
N1A C12A C17A C19A 2.7(6)
C15A C16A C17A C12A 0.8(7)
C15A C16A C17A C19A 178.4(4)
C25A C20A C21A C22A 0.8(6)
N5A C20A C21A C22A 177.8(4)
C25A C20A C21A C26A -178.5(4)
N5A C20A C21A C26A -1.5(6)
C20A C21A C22A C23A -0.9(6)
C26A C21A C22A C23A 178.4(4)
C21A C22A C23A C24A 0.3(7)
C22A C23A C24A C25A 0.3(7)
C23A C24A C25A C20A -0.4(6)
C23A C24A C25A C27A -178.9(4)
C21A C20A C25A C24A -0.2(6)
N5A C20A C25A C24A -177.2(4)
C21A C20A C25A C27A 178.4(4)
N5A C20A C25A C27A 1.4(6)
N2 C11 N1 C1 0.6(4)
Fe1 C11 N1 C1 -177.0(4)
N2 C11 N1 C12 176.7(3)
Fe1 C11 N1 C12 -0.9(7)
C2 C1 N1 C11 -0.7(5)
C2 C1 N1 C12 -176.8(4)
C17 C12 N1 C11 -90.3(5)
C13 C12 N1 C11 88.0(5)
C17 C12 N1 C1 85.4(5)
C13 C12 N1 C1 -96.3(5)
C1 C2 N2 C3 173.1(4)
C1 C2 N2 C11 -0.1(5)
N3 C3 N2 C2 -172.4(4)
C4 C3 N2 C2 4.5(7)
N3 C3 N2 C11 0.6(4)
C4 C3 N2 C11 177.5(4)
N1 C11 N2 C2 -0.3(4)
Fe1 C11 N2 C2 178.1(3)
N1 C11 N2 C3 -174.7(3)
Fe1 C11 N2 C3 3.7(4)
N4 C7 N3 C3 -173.3(3)
C6 C7 N3 C3 4.2(5)
N4 C7 N3 Fe1 5.1(4)
C6 C7 N3 Fe1 -177.4(3)
C4 C3 N3 C7 -3.7(6)
N2 C3 N3 C7 173.3(3)
C4 C3 N3 Fe1 177.9(3)
N2 C3 N3 Fe1 -5.0(4)
N3 C7 N4 C8 174.9(4)
C6 C7 N4 C8 -2.4(7)
N3 C7 N4 C10 -0.1(4)
C6 C7 N4 C10 -177.5(4)
C9 C8 N4 C7 -175.0(4)
C9 C8 N4 C10 0.2(4)
N5 C10 N4 C7 176.2(3)
Fe1 C10 N4 C7 -4.6(4)
N5 C10 N4 C8 0.1(4)
Fe1 C10 N4 C8 179.4(3)
N4 C10 N5 C9 -0.4(4)
Fe1 C10 N5 C9 -179.4(4)
N4 C10 N5 C20 -176.7(3)
Fe1 C10 N5 C20 4.4(7)
C8 C9 N5 C10 0.6(5)
C8 C9 N5 C20 176.9(4)
C21 C20 N5 C10 -92.7(5)
C25 C20 N5 C10 89.6(5)
C21 C20 N5 C9 91.5(5)
C25 C20 N5 C9 -86.2(5)
N2A C11A N1A C1A 0.8(4)
Fe1A C11A N1A C1A -178.0(4)
N2A C11A N1A C12A 174.0(3)
Fe1A C11A N1A C12A -4.8(7)
C2A C1A N1A C11A -1.1(4)
C2A C1A N1A C12A -174.3(4)
C13A C12A N1A C11A 96.9(5)
C17A C12A N1A C11A -83.1(5)
C13A C12A N1A C1A -90.8(5)
C17A C12A N1A C1A 89.2(5)
N3A C3A N2A C11A 1.5(5)
C4A C3A N2A C11A 177.6(4)
N3A C3A N2A C2A -173.5(4)
C4A C3A N2A C2A 2.6(7)
N1A C11A N2A C3A -176.3(3)
Fe1A C11A N2A C3A 2.9(4)
N1A C11A N2A C2A -0.3(4)
Fe1A C11A N2A C2A 178.9(3)
C1A C2A N2A C3A 174.8(4)
C1A C2A N2A C11A -0.3(4)
N4A C7A N3A C3A -173.2(3)
C6A C7A N3A C3A 3.7(5)
N4A C7A N3A Fe1A 5.3(4)
C6A C7A N3A Fe1A -177.7(3)
C4A C3A N3A C7A -3.5(6)
N2A C3A N3A C7A 172.9(3)
C4A C3A N3A Fe1A 178.0(3)
N2A C3A N3A Fe1A -5.6(4)
N3A C7A N4A C8A 174.9(4)
C6A C7A N4A C8A -1.8(7)
N3A C7A N4A C10A -0.3(4)
C6A C7A N4A C10A -177.0(4)
C9A C8A N4A C7A -175.6(4)
C9A C8A N4A C10A -0.3(4)
N5A C10A N4A C7A 176.6(3)
Fe1A C10A N4A C7A -4.6(4)
N5A C10A N4A C8A 0.4(4)
Fe1A C10A N4A C8A 179.2(3)
N4A C10A N5A C9A -0.3(4)
Fe1A C10A N5A C9A -178.7(4)
N4A C10A N5A C20A -171.0(3)
Fe1A C10A N5A C20A 10.7(6)
C8A C9A N5A C10A 0.2(5)
C8A C9A N5A C20A 170.1(4)
C25A C20A N5A C10A 87.9(5)
C21A C20A N5A C10A -89.2(5)
C25A C20A N5A C9A -81.2(5)
C21A C20A N5A C9A 101.7(5)
C7 N3 Fe1 N8 -89.2(4)
C3 N3 Fe1 N8 89.1(4)
C7 N3 Fe1 N6 89.8(3)
C3 N3 Fe1 N6 -91.9(3)
C7 N3 Fe1 C10 -6.1(3)
C3 N3 Fe1 C10 172.2(3)
C7 N3 Fe1 C11 -172.6(3)
C3 N3 Fe1 C11 5.7(3)
N5 C10 Fe1 N8 -26.2(5)
N4 C10 Fe1 N8 155.0(3)
N5 C10 Fe1 N6 77.1(5)
N4 C10 Fe1 N6 -101.8(3)
N5 C10 Fe1 N3 -175.7(5)
N4 C10 Fe1 N3 5.4(3)
N5 C10 Fe1 C11 -144.5(4)
N4 C10 Fe1 C11 36.7(5)
N1 C11 Fe1 N8 23.1(5)
N2 C11 Fe1 N8 -154.3(3)
N1 C11 Fe1 N6 -80.5(5)
N2 C11 Fe1 N6 102.1(3)
N1 C11 Fe1 N3 172.6(5)
N2 C11 Fe1 N3 -4.8(3)
N1 C11 Fe1 C10 141.3(4)
N2 C11 Fe1 C10 -36.1(5)
C7A N3A Fe1A N8A -88.8(4)
C3A N3A Fe1A N8A 89.7(4)
C7A N3A Fe1A N7 90.7(3)
C3A N3A Fe1A N7 -90.8(3)
C7A N3A Fe1A C10A -6.3(3)
C3A N3A Fe1A C10A 172.2(3)
C7A N3A Fe1A C11A -172.6(3)
C3A N3A Fe1A C11A 5.9(3)
N5A C10A Fe1A N8A -24.3(5)
N4A C10A Fe1A N8A 157.5(3)
N5A C10A Fe1A N3A -176.2(5)
N4A C10A Fe1A N3A 5.6(3)
N5A C10A Fe1A N7 76.1(5)
N4A C10A Fe1A N7 -102.1(3)
N5A C10A Fe1A C11A -144.5(4)
N4A C10A Fe1A C11A 37.4(5)
N1A C11A Fe1A N8A 22.4(5)
N2A C11A Fe1A N8A -156.3(3)
N1A C11A Fe1A N3A 174.2(5)
N2A C11A Fe1A N3A -4.5(3)
N1A C11A Fe1A N7 -78.0(5)
N2A C11A Fe1A N7 103.3(3)
N1A C11A Fe1A C10A 142.5(4)
N2A C11A Fe1A C10A -36.2(5)
C4S C3S O1S C2S -178.3(4)
C1S C2S O1S C3S 176.4(4)
C4T C3T O2T C2T 174.5(9)
C1T C2T O2T C3T -170.4(10)
C5S C6S O2S C7S 174.8(10)
C8S C7S O2S C6S 68.1(13)
